data_7237146
loop_
_publ_author_name
'Chinnam, Ajay Kumar'
'Petrutik, Natan'
'Wang, Kangcai'
'Shlomovich, Avital'
'Shamis, Olga'
'Tov, Daniel Shem'
'Su\'ceska, Muhamed'
'Yan, Qi-Long'
'Dobrovetsky, Roman'
'Gozin, Michael'

_publ_section_title
;
 Effects of closo-icosahedral periodoborane salts on hypergolic reactions
 of 70% H2O2 with energetic ionic liquids
;
_journal_issue 41
_journal_name_full 'Journal of Materials Chemistry A'
_journal_page_first 19989
_journal_paper_doi 10.1039/C8TA03780A
_journal_volume 6
_journal_year 2018
_chemical_formula_moiety 'B12 I12, C8 H22 Cu N6'
_chemical_formula_sum 'C8 H22 B12 Cu I12 N6'
_chemical_formula_weight 1918.37
_space_group_crystal_system monoclinic
_space_group_IT_number 12
_space_group_name_Hall '-C 2y'
_space_group_name_H-M_alt 'C 1 2/m 1'
_atom_sites_solution_hydrogens geom
_atom_sites_solution_primary direct
_atom_sites_solution_secondary difmap
_audit_block_doi 10.5517/ccdc.csd.cc1qcqh9
_audit_creation_method SHELXL-2014/7
_audit_update_record
;
2017-12-09 deposited with the CCDC.
2018-09-05 downloaded from the CCDC.
;
_cell_angle_alpha 90
_cell_angle_beta 120.836(2)
_cell_angle_gamma 90
_cell_formula_units_Z 2
_cell_length_a 16.9343(14)
_cell_length_b 12.3926(10)
_cell_length_c 11.3050(9)
_cell_measurement_reflns_used 8381
_cell_measurement_temperature 110(2)
_cell_measurement_theta_max 28.394
_cell_measurement_theta_min 2.098
_cell_volume 2037.1(3)
_computing_cell_refinement 'Saint, Bruker-AXS'
_computing_data_collection 'Apex2, Bruker-AXS'
_computing_data_reduction 'Saint, Bruker-AXS'
_computing_structure_refinement 'SHELXL-2014/7 (Sheldrick, 2014)'
_computing_structure_solution 'SHELXT-2014 (Sheldrick, 2015)'
_diffrn_ambient_temperature 110(2)
_diffrn_detector_area_resol_mean 1.75
_diffrn_measured_fraction_theta_full 0.997
_diffrn_measured_fraction_theta_max 0.993
_diffrn_measurement_device_type 'ApexDuo, Bruker-AXS'
_diffrn_measurement_method '0.5 deg. \f scans'
_diffrn_radiation_type MoK\a
_diffrn_radiation_wavelength 0.71073
_diffrn_reflns_av_R_equivalents 0.0185
_diffrn_reflns_av_unetI/netI 0.0176
_diffrn_reflns_Laue_measured_fraction_full 0.997
_diffrn_reflns_Laue_measured_fraction_max 0.993
_diffrn_reflns_limit_h_max 22
_diffrn_reflns_limit_h_min -18
_diffrn_reflns_limit_k_max 16
_diffrn_reflns_limit_k_min -14
_diffrn_reflns_limit_l_max 10
_diffrn_reflns_limit_l_min -15
_diffrn_reflns_number 8381
_diffrn_reflns_point_group_measured_fraction_full 0.997
_diffrn_reflns_point_group_measured_fraction_max 0.993
_diffrn_reflns_theta_full 25.242
_diffrn_reflns_theta_max 28.394
_diffrn_reflns_theta_min 2.098
_diffrn_source 'ImuS micro-focus'
_exptl_absorpt_coefficient_mu 9.645
_exptl_absorpt_correction_T_max 0.561
_exptl_absorpt_correction_T_min 0.259
_exptl_absorpt_correction_type multi-scan
_exptl_absorpt_process_details 'Sadabs, Bruker-AXS'
_exptl_crystal_colour colourless
_exptl_crystal_density_diffrn 3.128
_exptl_crystal_description block
_exptl_crystal_F_000 1674
_exptl_crystal_recrystallization_method 'Re-crystallisation from solvent: Acetonitrile'
_exptl_crystal_size_max 0.257
_exptl_crystal_size_mid 0.120
_exptl_crystal_size_min 0.060
_refine_diff_density_max 0.799
_refine_diff_density_min -0.791
_refine_diff_density_rms 0.117
_refine_ls_extinction_method none
_refine_ls_goodness_of_fit_ref 1.191
_refine_ls_hydrogen_treatment constr
_refine_ls_matrix_type full
_refine_ls_number_parameters 102
_refine_ls_number_reflns 2656
_refine_ls_number_restraints 0
_refine_ls_restrained_S_all 1.191
_refine_ls_R_factor_all 0.0172
_refine_ls_R_factor_gt 0.0160
_refine_ls_shift/su_max 0.001
_refine_ls_shift/su_mean 0.000
_refine_ls_structure_factor_coef Fsqd
_refine_ls_weighting_details 'w=1/[\s^2^(Fo^2^)+(0.0071P)^2^+6.3680P] where P=(Fo^2^+2Fc^2^)/3'
_refine_ls_weighting_scheme calc
_refine_ls_wR_factor_gt 0.0341
_refine_ls_wR_factor_ref 0.0345
_reflns_Friedel_coverage 0.000
_reflns_number_gt 2560
_reflns_number_total 2656
_reflns_threshold_expression 'I > 2\s(I)'
_cod_data_source_file c8ta03780a3.cif
_cod_data_source_block goz16
_cod_original_sg_symbol_H-M 'C 2/m'
_cod_database_code 7237146
_shelx_shelxl_version_number 2014/7
_shelx_space_group_comment
;
The symmetry employed for this shelxl refinement is uniquely defined
by the following loop, which should always be used as a source of
symmetry information in preference to the above space-group names.
They are only intended as comments.
;
_shelx_estimated_absorpt_t_min 0.191
_shelx_estimated_absorpt_t_max 0.595

loop_
_space_group_symop_operation_xyz
'x, y, z'
'-x, y, -z'
'x+1/2, y+1/2, z'
'-x+1/2, y+1/2, -z'
'-x, -y, -z'
'x, -y, z'
'-x+1/2, -y+1/2, -z'
'x+1/2, -y+1/2, z'

loop_
_atom_site_label
_atom_site_type_symbol
_atom_site_fract_x
_atom_site_fract_y
_atom_site_fract_z
_atom_site_U_iso_or_equiv
_atom_site_adp_type
_atom_site_occupancy
_atom_site_site_symmetry_order
_atom_site_calc_flag
_atom_site_refinement_flags_posn
_atom_site_refinement_flags_adp
_atom_site_refinement_flags_occupancy
I1 I -0.17748(2) 0.33535(2) 0.18332(2) 0.01586(5) Uani 1 1 d . . .
Cu1 Cu 0.5000 0.5000 1.0000 0.01333(13) Uani 1 4 d S T P
B1 B -0.07877(19) 0.4279(2) 0.3612(3) 0.0104(5) Uani 1 1 d . . .
I2 I 0.02695(2) 0.5000 0.18141(2) 0.01451(6) Uani 1 2 d S T P
N2 N 0.41548(15) 0.62038(18) 0.8869(2) 0.0159(5) Uani 1 1 d . . .
H2A H 0.4149 0.6267 0.8062 0.019 Uiso 1 1 calc R U .
H2B H 0.3572 0.6060 0.8669 0.019 Uiso 1 1 calc R U .
B2 B 0.0120(3) 0.5000 0.3597(4) 0.0103(7) Uani 1 2 d S T P
I3 I 0.24587(2) 0.5000 0.55991(2) 0.01538(6) Uani 1 2 d S T P
C3 C 0.44829(19) 0.7219(2) 0.9660(3) 0.0195(6) Uani 1 1 d . . .
H3A H 0.4301 0.7254 1.0364 0.023 Uiso 1 1 calc R U .
H3B H 0.4217 0.7848 0.9039 0.023 Uiso 1 1 calc R U .
B3 B 0.1094(3) 0.5000 0.5307(4) 0.0106(7) Uani 1 2 d S T P
I4 I 0.08884(2) 0.76511(2) 0.42948(2) 0.01851(5) Uani 1 1 d . . .
N4 N 0.5768(3) 0.5000 0.8570(4) 0.0274(8) Uani 1 2 d S T P
B4 B 0.0377(2) 0.6172(2) 0.4662(3) 0.0114(5) Uani 1 1 d . . .
C5 C 0.6255(3) 0.5000 0.8164(5) 0.0282(10) Uani 1 2 d S T P
C6 C 0.6905(5) 0.5000 0.7675(7) 0.0515(16) Uani 1 2 d S T P
H6A H 0.6735 0.5567 0.6982 0.077 Uiso 0.5 1 calc R U P
H6B H 0.6888 0.4297 0.7265 0.077 Uiso 0.5 1 calc R U P
H6C H 0.7527 0.5135 0.8451 0.077 Uiso 0.5 1 calc R U P

loop_
_atom_site_aniso_label
_atom_site_aniso_U_11
_atom_site_aniso_U_22
_atom_site_aniso_U_33
_atom_site_aniso_U_23
_atom_site_aniso_U_13
_atom_site_aniso_U_12
I1 0.01635(9) 0.01766(9) 0.01162(8) -0.00588(6) 0.00577(7) -0.00470(7)
Cu1 0.0133(3) 0.0097(3) 0.0127(3) 0.000 0.0036(2) 0.000
B1 0.0117(13) 0.0107(13) 0.0067(11) -0.0018(10) 0.0032(10) -0.0016(11)
I2 0.02120(12) 0.01575(12) 0.01005(10) 0.000 0.01051(9) 0.000
N2 0.0157(11) 0.0137(11) 0.0155(10) 0.0023(9) 0.0059(9) -0.0001(9)
B2 0.0157(19) 0.0076(18) 0.0095(16) 0.000 0.0079(15) 0.000
I3 0.01164(11) 0.02157(13) 0.01365(11) 0.000 0.00700(9) 0.000
C3 0.0216(14) 0.0119(13) 0.0228(14) 0.0000(11) 0.0098(12) 0.0013(11)
B3 0.0084(17) 0.013(2) 0.0093(16) 0.000 0.0039(15) 0.000
I4 0.02913(10) 0.01191(9) 0.01724(8) -0.00001(6) 0.01386(8) -0.00687(7)
N4 0.031(2) 0.028(2) 0.0281(19) 0.000 0.0185(17) 0.000
B4 0.0153(13) 0.0097(13) 0.0100(12) 0.0004(10) 0.0071(11) -0.0012(11)
C5 0.046(3) 0.015(2) 0.031(2) 0.000 0.025(2) 0.000
C6 0.080(4) 0.036(3) 0.078(4) 0.000 0.068(4) 0.000

loop_
_atom_type_symbol
_atom_type_description
_atom_type_scat_dispersion_real
_atom_type_scat_dispersion_imag
_atom_type_scat_source
C C 0.0033 0.0016 'International Tables Vol C Tables 4.2.6.8 and 6.1.1.4'
H H 0.0000 0.0000 'International Tables Vol C Tables 4.2.6.8 and 6.1.1.4'
B B 0.0013 0.0007 'International Tables Vol C Tables 4.2.6.8 and 6.1.1.4'
N N 0.0061 0.0033 'International Tables Vol C Tables 4.2.6.8 and 6.1.1.4'
Cu Cu 0.3201 1.2651 'International Tables Vol C Tables 4.2.6.8 and 6.1.1.4'
I I -0.4742 1.8119 'International Tables Vol C Tables 4.2.6.8 and 6.1.1.4'

loop_
_geom_angle_atom_site_label_1
_geom_angle_atom_site_label_2
_geom_angle_atom_site_label_3
_geom_angle
_geom_angle_site_symmetry_1
_geom_angle_site_symmetry_3
N2 Cu1 N2 95.95(13) . 6_565
N2 Cu1 N2 84.05(13) . 2_657
N2 Cu1 N2 180.00(9) 6_565 2_657
N2 Cu1 N2 180.0 . 5_667
N2 Cu1 N2 84.05(13) 6_565 5_667
N2 Cu1 N2 95.95(13) 2_657 5_667
B2 B1 B1 59.99(11) . 6_565
B2 B1 B3 108.0(2) . 5_566
B1 B1 B3 60.10(11) 6_565 5_566
B2 B1 B4 108.1(2) . 5_566
B1 B1 B4 108.17(13) 6_565 5_566
B3 B1 B4 59.96(16) 5_566 5_566
B2 B1 B4 60.10(16) . 6_565
B1 B1 B4 108.17(13) 6_565 6_565
B3 B1 B4 108.0(2) 5_566 6_565
B4 B1 B4 60.04(18) 5_566 6_565
B2 B1 I1 120.90(18) . .
B1 B1 I1 121.92(8) 6_565 .
B3 B1 I1 122.74(19) 5_566 .
B4 B1 I1 121.93(17) 5_566 .
B4 B1 I1 120.82(17) 6_565 .
C3 N2 Cu1 108.84(16) . .
C3 N2 H2A 109.9 . .
Cu1 N2 H2A 109.9 . .
C3 N2 H2B 109.9 . .
Cu1 N2 H2B 109.9 . .
H2A N2 H2B 108.3 . .
B1 B2 B1 60.0(2) . 6_565
B1 B2 B3 108.2(2) . .
B1 B2 B3 108.2(2) 6_565 .
B1 B2 B4 60.13(15) . 6_565
B1 B2 B4 108.2(2) 6_565 6_565
B3 B2 B4 60.08(15) . 6_565
B1 B2 B4 108.2(2) . .
B1 B2 B4 60.13(15) 6_565 .
B3 B2 B4 60.08(15) . .
B4 B2 B4 108.3(3) 6_565 .
B1 B2 I2 121.53(19) . .
B1 B2 I2 121.53(19) 6_565 .
B3 B2 I2 121.7(2) . .
B4 B2 I2 121.58(15) 6_565 .
B4 B2 I2 121.58(15) . .
N2 C3 C3 106.64(19) . 2_657
N2 C3 H3A 110.4 . .
C3 C3 H3A 110.4 2_657 .
N2 C3 H3B 110.4 . .
C3 C3 H3B 110.4 2_657 .
H3A C3 H3B 108.6 . .
B2 B3 B4 60.13(15) . 6_565
B2 B3 B4 60.13(15) . .
B4 B3 B4 108.4(3) 6_565 .
B2 B3 B1 108.0(2) . 5_566
B4 B3 B1 108.0(2) 6_565 5_566
B4 B3 B1 60.03(15) . 5_566
B2 B3 B1 108.0(2) . 2_556
B4 B3 B1 60.03(15) 6_565 2_556
B4 B3 B1 108.0(2) . 2_556
B1 B3 B1 59.8(2) 5_566 2_556
B2 B3 I3 119.2(2) . .
B4 B3 I3 120.74(15) 6_565 .
B4 B3 I3 120.74(15) . .
B1 B3 I3 123.83(19) 5_566 .
B1 B3 I3 123.83(19) 2_556 .
B3 B4 B2 59.79(18) . .
B3 B4 B1 60.00(18) . 5_566
B2 B4 B1 107.7(2) . 5_566
B3 B4 B1 107.7(2) . 6_565
B2 B4 B1 59.77(18) . 6_565
B1 B4 B1 107.75(19) 5_566 6_565
B3 B4 B4 107.99(19) . 2_556
B2 B4 B4 107.80(19) . 2_556
B1 B4 B4 59.99(17) 5_566 2_556
B1 B4 B4 59.98(18) 6_565 2_556
B3 B4 I4 120.82(18) . .
B2 B4 I4 122.87(18) . .
B1 B4 I4 120.31(17) 5_566 .
B1 B4 I4 123.49(17) 6_565 .
B4 B4 I4 121.73(8) 2_556 .
N4 C5 C6 178.6(6) . .
C5 C6 H6A 109.5 . .
C5 C6 H6B 109.5 . .
H6A C6 H6B 109.5 . .
C5 C6 H6C 109.5 . .
H6A C6 H6C 109.5 . .
H6B C6 H6C 109.5 . .

loop_
_geom_bond_atom_site_label_1
_geom_bond_atom_site_label_2
_geom_bond_distance
_geom_bond_site_symmetry_2
I1 B1 2.170(3) .
Cu1 N2 2.008(2) .
Cu1 N2 2.008(2) 6_565
Cu1 N2 2.008(2) 2_657
Cu1 N2 2.008(2) 5_667
B1 B2 1.785(4) .
B1 B1 1.786(6) 6_565
B1 B3 1.791(4) 5_566
B1 B4 1.792(4) 5_566
B1 B4 1.792(4) 6_565
I2 B2 2.156(4) .
N2 C3 1.477(4) .
N2 H2A 0.9100 .
N2 H2B 0.9100 .
B2 B1 1.786(4) 6_565
B2 B3 1.785(6) .
B2 B4 1.792(4) 6_565
B2 B4 1.792(4) .
I3 B3 2.160(4) .
C3 C3 1.509(5) 2_657
C3 H3A 0.9900 .
C3 H3B 0.9900 .
B3 B4 1.791(4) 6_565
B3 B4 1.791(4) .
B3 B1 1.791(4) 5_566
B3 B1 1.791(4) 2_556
I4 B4 2.157(3) .
N4 C5 1.130(6) .
B4 B1 1.792(4) 5_566
B4 B1 1.792(4) 6_565
B4 B4 1.793(6) 2_556
C5 C6 1.462(7) .
C6 H6A 0.9800 .
C6 H6B 0.9800 .
C6 H6C 0.9800 .
